data_2023173
loop_
_publ_author_name
'Semenikhin, Oleksandr A.'
'Shova, Sergiu'
'Golenya, Irina A.'
'Naumova, Dina D.'
'Gural'skiy, Il'ya A.'

_publ_section_title
;
 Crystal structure and Hirshfeld surface analysis of
 2-bromo-ethyl-ammonium bromide - a possible side product upon synthesis
 of hybrid perovskites.
;
_journal_coeditor_code WM5723
_journal_issue 'Pt 7'
_journal_name_full 'Acta crystallographica. Section E, Crystallographic communications'
_journal_page_first 738
_journal_page_last 741
_journal_paper_doi 10.1107/S2056989024005619
_journal_volume 80
_journal_year 2024
_chemical_formula_iupac 'C2 H7 Br N +, Br -'
_chemical_formula_moiety 'C2 H7 Br N +, Br -'
_chemical_formula_sum 'C2 H7 Br2 N'
_chemical_formula_weight 204.91
_chemical_name_systematic
;
2-Bromoethylammonium bromide
;
_space_group_crystal_system monoclinic
_space_group_IT_number 14
_space_group_name_Hall '-P 2ybc'
_space_group_name_H-M_alt 'P 1 21/c 1'
_atom_sites_solution_hydrogens geom
_atom_sites_solution_primary dual
_audit_creation_method
;
Olex2 1.5
(compiled 2024.02.16 svn.r378c4104 for OlexSys, GUI svn.r6928)
;
_cell_angle_alpha 90
_cell_angle_beta 100.546(5)
_cell_angle_gamma 90
_cell_formula_units_Z 4
_cell_length_a 7.8966(4)
_cell_length_b 8.3394(4)
_cell_length_c 9.0089(4)
_cell_measurement_reflns_used 2526
_cell_measurement_temperature 200.00(10)
_cell_measurement_theta_max 30.0180
_cell_measurement_theta_min 2.6320
_cell_volume 583.24(5)
_computing_cell_refinement
;
CrysAlisPro (Rigaku OD, 2024)
;
_computing_data_collection
;
CrysAlisPro (Rigaku OD, 2024)
;
_computing_data_reduction
;
CrysAlisPro (Rigaku OD, 2024)
;
_computing_molecular_graphics
;
Olex2 (Dolomanov <i>et al.</i>,  2009)
;
_computing_publication_material
;
Olex2 (Dolomanov <i>et al.</i>,  2009)
;
_computing_structure_refinement
;
SHELXL (Sheldrick, 2015b)
;
_computing_structure_solution
;
<i>SHELXT</i> (Sheldrick, 2015a)
;
_diffrn_ambient_temperature 200.00(10)
_diffrn_detector 'Hybrid Pixel Array Detector'
_diffrn_detector_area_resol_mean 10.0000
_diffrn_measured_fraction_theta_full 1.000
_diffrn_measured_fraction_theta_max 0.836
_diffrn_measurement_device 'four-circle diffractometer'
_diffrn_measurement_device_type 'XtaLAB Synergy, Dualflex, HyPix'
_diffrn_measurement_method '\w scans'
_diffrn_radiation_monochromator mirror
_diffrn_radiation_probe x-ray
_diffrn_radiation_type 'Mo K\a'
_diffrn_radiation_wavelength 0.71073
_diffrn_reflns_av_R_equivalents 0.0239
_diffrn_reflns_av_unetI/netI 0.0293
_diffrn_reflns_limit_h_max 10
_diffrn_reflns_limit_h_min -10
_diffrn_reflns_limit_k_max 11
_diffrn_reflns_limit_k_min -10
_diffrn_reflns_limit_l_max 12
_diffrn_reflns_limit_l_min -12
_diffrn_reflns_number 4504
_diffrn_reflns_theta_full 25.242
_diffrn_reflns_theta_max 30.251
_diffrn_reflns_theta_min 2.624
_diffrn_source 'micro-focus sealed X-ray tube'
_exptl_absorpt_coefficient_mu 13.749
_exptl_absorpt_correction_T_max 1.00000
_exptl_absorpt_correction_T_min 0.45125
_exptl_absorpt_correction_type multi-scan
_exptl_absorpt_process_details
;
(CrysAlisPro; Rigaku OD, 2024)
;
_exptl_crystal_colour 'clear intense colourless'
_exptl_crystal_density_diffrn 2.334
_exptl_crystal_description plate
_exptl_crystal_F_000 384
_exptl_crystal_size_max 0.15
_exptl_crystal_size_mid 0.05
_exptl_crystal_size_min 0.02
_refine_diff_density_max 0.560
_refine_diff_density_min -0.469
_refine_ls_extinction_coef 0.0055(7)
_refine_ls_extinction_expression Fc^*^=kFc[1+0.001xFc^2^\l^3^/sin(2\q)]^-1/4^
_refine_ls_extinction_method
;
SHELXL (Sheldrick, 2015b)
;
_refine_ls_goodness_of_fit_ref 1.037
_refine_ls_hydrogen_treatment mixed
_refine_ls_matrix_type full
_refine_ls_number_parameters 49
_refine_ls_number_reflns 1453
_refine_ls_number_restraints 0
_refine_ls_restrained_S_all 1.037
_refine_ls_R_factor_all 0.0305
_refine_ls_R_factor_gt 0.0236
_refine_ls_shift/su_max 0.001
_refine_ls_shift/su_mean 0.000
_refine_ls_structure_factor_coef Fsqd
_refine_ls_weighting_details 'w=1/[\s^2^(Fo^2^)+(0.0280P)^2^] where P=(Fo^2^+2Fc^2^)/3'
_refine_ls_weighting_scheme calc
_refine_ls_wR_factor_gt 0.0525
_refine_ls_wR_factor_ref 0.0541
_reflns_number_gt 1242
_reflns_number_total 1453
_reflns_threshold_expression 'I > 2\s(I)'
_cod_data_source_file wm5723.cif
_cod_data_source_block I
_cod_depositor_comments 'Adding full bibliography for 2023173.cif.'
_cod_original_sg_symbol_H-M 'P 21/c'
_cod_database_code 2023173
_shelx_space_group_comment
;
The symmetry employed for this shelxl refinement is uniquely defined
by the following loop, which should always be used as a source of
symmetry information in preference to the above space-group names.
They are only intended as comments.
;
_shelx_estimated_absorpt_t_min 0.232
_shelx_estimated_absorpt_t_max 0.771

loop_
_space_group_symop_operation_xyz
'x, y, z'
'-x, y+1/2, -z+1/2'
'-x, -y, -z'
'x, -y-1/2, z-1/2'

loop_
_atom_site_type_symbol
_atom_site_label
_atom_site_fract_x
_atom_site_fract_y
_atom_site_fract_z
_atom_site_U_iso_or_equiv
_atom_site_adp_type
_atom_site_calc_flag
_atom_site_occupancy
_atom_site_disorder_assembly
_atom_site_disorder_group
Br Br2 0.62288(3) 0.21658(3) 0.52611(2) 0.02586(10) Uani d 1 . .
Br Br1 0.80287(4) 0.89002(3) 0.82138(3) 0.03709(11) Uani d 1 . .
N N1 0.6130(3) 0.5414(2) 0.7338(2) 0.0252(4) Uani d 1 . .
H H1A 0.5825(5) 0.4579(15) 0.6819(15) 0.030 Uiso calc 1 . .
H H1B 0.5747(6) 0.6239(14) 0.6835(16) 0.030 Uiso calc 1 . .
H H1C 0.5728(7) 0.5380(17) 0.8149(12) 0.030 Uiso calc 1 . .
C C2 0.8034(3) 0.5490(3) 0.7706(3) 0.0265(5) Uani d 1 . .
H H2A 0.848456 0.575438 0.678011 0.032 Uiso calc 1 . .
H H2B 0.848904 0.442408 0.806124 0.032 Uiso calc 1 . .
C C1 0.8670(4) 0.6727(3) 0.8908(3) 0.0333(6) Uani d 1 . .
H H1D 0.993935 0.665423 0.918954 0.040 Uiso calc 1 . .
H H1E 0.817760 0.649328 0.981906 0.040 Uiso calc 1 . .

loop_
_atom_site_aniso_label
_atom_site_aniso_U_11
_atom_site_aniso_U_22
_atom_site_aniso_U_33
_atom_site_aniso_U_12
_atom_site_aniso_U_13
_atom_site_aniso_U_23
Br2 0.03128(17) 0.02218(16) 0.02435(15) 0.00045(10) 0.00574(11) -0.00179(9)
Br1 0.02685(18) 0.03231(18) 0.0526(2) -0.00574(11) 0.00868(13) -0.00512(11)
N1 0.0289(12) 0.0227(10) 0.0238(10) 0.0008(9) 0.0048(9) 0.0001(8)
C2 0.0235(14) 0.0286(13) 0.0286(12) 0.0067(11) 0.0076(10) 0.0059(10)
C1 0.0256(15) 0.0420(15) 0.0294(13) -0.0019(13) -0.0023(11) 0.0071(11)

loop_
_atom_type_symbol
_atom_type_description
_atom_type_scat_dispersion_real
_atom_type_scat_dispersion_imag
_atom_type_scat_source
C C 0.0033 0.0016 'International Tables Vol C Tables 4.2.6.8 and 6.1.1.4'
H H 0.0000 0.0000 'International Tables Vol C Tables 4.2.6.8 and 6.1.1.4'
Br Br -0.2901 2.4595 'International Tables Vol C Tables 4.2.6.8 and 6.1.1.4'
N N 0.0061 0.0033 'International Tables Vol C Tables 4.2.6.8 and 6.1.1.4'

loop_
_geom_angle_atom_site_label_1
_geom_angle_atom_site_label_2
_geom_angle_atom_site_label_3
_geom_angle_site_symmetry_1
_geom_angle_site_symmetry_3
_geom_angle
_geom_angle_publ_flag
H1A N1 H1B . . 109.5 ?
H1A N1 H1C . . 109.5 ?
H1B N1 H1C . . 109.5 ?
C2 N1 H1A . . 109.5 ?
C2 N1 H1B . . 109.5 ?
C2 N1 H1C . . 109.5 ?
N1 C2 H2A . . 109.1 ?
N1 C2 H2B . . 109.1 ?
N1 C2 C1 . . 112.4(2) ?
H2A C2 H2B . . 107.9 ?
C1 C2 H2A . . 109.1 ?
C1 C2 H2B . . 109.1 ?
Br1 C1 H1D . . 109.3 ?
Br1 C1 H1E . . 109.3 ?
C2 C1 Br1 . . 111.77(17) ?
C2 C1 H1D . . 109.3 ?
C2 C1 H1E . . 109.3 ?
H1D C1 H1E . . 107.9 ?

loop_
_geom_bond_atom_site_label_1
_geom_bond_atom_site_label_2
_geom_bond_site_symmetry_2
_geom_bond_distance
_geom_bond_publ_flag
Br1 C1 . 1.953(3) ?
N1 H1A . 0.849(12) ?
N1 H1B . 0.849(12) ?
N1 H1C . 0.849(12) ?
N1 C2 . 1.480(3) ?
C2 H2A . 0.9900 ?
C2 H2B . 0.9900 ?
C2 C1 . 1.513(4) ?
C1 H1D . 0.9900 ?
C1 H1E . 0.9900 ?

loop_
_geom_hbond_atom_site_label_D
_geom_hbond_atom_site_label_H
_geom_hbond_atom_site_label_A
_geom_hbond_site_symmetry_A
_geom_hbond_distance_DH
_geom_hbond_distance_HA
_geom_hbond_distance_DA
_geom_hbond_angle_DHA
_geom_hbond_publ_flag
N1 H1A Br2 . 0.85 2.51 3.3010(19) 156.1 yes
N1 H1B Br2 3_666 0.85 2.59 3.381(2) 156.2 yes
N1 H1C Br2 4_566 0.85 2.83 3.3904(19) 125.1 yes
N1 H1C Br2 2_656 0.85 2.73 3.4292(18) 140.3 yes

loop_
_geom_torsion_atom_site_label_1
_geom_torsion_atom_site_label_2
_geom_torsion_atom_site_label_3
_geom_torsion_atom_site_label_4
_geom_torsion_site_symmetry_1
_geom_torsion_site_symmetry_2
_geom_torsion_site_symmetry_3
_geom_torsion_site_symmetry_4
_geom_torsion
_geom_torsion_publ_flag
N1 C2 C1 Br1 . . . . -64.8(2) ?
